data_7111466
loop_
_publ_author_name
'Paraschiv, Carmen'
'Ferlay, Sylvie'
'Hosseini, Mir Wais'
'Bulach, V&#xFFFD;ronique'
'Planeix, Jean-Marc'

_publ_section_title
;
 Molecular tectonics: design of luminescent H-bonded molecular networks
;
_journal_issue 20
_journal_name_full 'Chemical Communications'
_journal_page_first 2270
_journal_page_last 2271
_journal_paper_doi 10.1039/b410459p
_journal_year 2004
_chemical_formula_moiety 'C8 H16 N4, 2(C2 Au N2)'
_chemical_formula_sum 'C12 H16 Au2 N8'
_chemical_formula_weight 666.26
_chemical_name_systematic
;
?
;
_space_group_IT_number 15
_symmetry_cell_setting monoclinic
_symmetry_space_group_name_Hall '-C 2yc'
_symmetry_space_group_name_H-M 'C 1 2/c 1'
_atom_sites_solution_hydrogens geom
_atom_sites_solution_primary direct
_atom_sites_solution_secondary difmap
_audit_creation_method SHELXL-97
_cell_angle_alpha 90.00
_cell_angle_beta 109.790(5)
_cell_angle_gamma 90.00
_cell_formula_units_Z 4
_cell_length_a 20.4496(13)
_cell_length_b 6.5736(4)
_cell_length_c 13.0371(7)
_cell_measurement_reflns_used 8310
_cell_measurement_temperature 173(2)
_cell_measurement_theta_max 0.00
_cell_measurement_theta_min 0.00
_cell_volume 1649.04(18)
_computing_cell_refinement 'Bruker SMART'
_computing_data_collection 'Bruker SMART'
_computing_data_reduction 'Bruker SAINT'
_computing_molecular_graphics 'Bruker SHELXTL'
_computing_publication_material 'Bruker SHELXTL'
_computing_structure_refinement 'SHELXL-97 (Sheldrick, 1997)'
_computing_structure_solution 'SHELXS-97 (Sheldrick, 1990)'
_diffrn_ambient_temperature 173(2)
_diffrn_measured_fraction_theta_full 0.998
_diffrn_measured_fraction_theta_max 0.998
_diffrn_measurement_device_type 'CCD area detector'
_diffrn_measurement_method 'phi and omega scans'
_diffrn_radiation_monochromator graphite
_diffrn_radiation_source 'fine-focus sealed tube'
_diffrn_radiation_type MoK\a
_diffrn_radiation_wavelength 0.71073
_diffrn_reflns_av_R_equivalents 0.0454
_diffrn_reflns_av_sigmaI/netI 0.0224
_diffrn_reflns_limit_h_max 28
_diffrn_reflns_limit_h_min -28
_diffrn_reflns_limit_k_max 9
_diffrn_reflns_limit_k_min -9
_diffrn_reflns_limit_l_max 18
_diffrn_reflns_limit_l_min -18
_diffrn_reflns_number 40668
_diffrn_reflns_theta_full 30.03
_diffrn_reflns_theta_max 30.03
_diffrn_reflns_theta_min 3.27
_exptl_absorpt_coefficient_mu 17.781
_exptl_absorpt_correction_T_max 0.1756
_exptl_absorpt_correction_T_min 0.0625
_exptl_absorpt_correction_type multi-scan
_exptl_absorpt_process_details sadabs
_exptl_crystal_colour colorless
_exptl_crystal_density_diffrn 2.684
_exptl_crystal_density_meas 2.684
_exptl_crystal_density_method 'not measured'
_exptl_crystal_description prism
_exptl_crystal_F_000 1208
_exptl_crystal_size_max 0.35
_exptl_crystal_size_mid 0.16
_exptl_crystal_size_min 0.15
_refine_diff_density_max 1.476
_refine_diff_density_min -3.552
_refine_diff_density_rms 0.284
_refine_ls_extinction_method none
_refine_ls_goodness_of_fit_ref 1.180
_refine_ls_hydrogen_treatment mixed
_refine_ls_matrix_type full
_refine_ls_number_parameters 100
_refine_ls_number_reflns 2407
_refine_ls_number_restraints 0
_refine_ls_restrained_S_all 1.180
_refine_ls_R_factor_all 0.0256
_refine_ls_R_factor_gt 0.0251
_refine_ls_shift/su_max 0.000
_refine_ls_shift/su_mean 0.000
_refine_ls_structure_factor_coef Fsqd
_refine_ls_weighting_details 'calc w=1/[\s^2^(Fo^2^)+(0.0429P)^2^+4.0089P] where P=(Fo^2^+2Fc^2^)/3'
_refine_ls_weighting_scheme calc
_refine_ls_wR_factor_gt 0.0677
_refine_ls_wR_factor_ref 0.0683
_reflns_number_gt 2337
_reflns_number_total 2407
_reflns_threshold_expression >2sigma(I)
_cod_data_source_file b410459psup1.cif
_cod_data_source_block vero104
_cod_depositor_comments
;
The following automatic conversions were performed:

'_symmetry_cell_setting' value 'Monoclinic' changed to 'monoclinic'
according to /home/saulius/struct/CIF-dictionaries/cif_core.dic
dictionary named 'cif_core.dic' version 2.4.2 from 2011-04-26.

Automatic conversion script
Id: cif_fix_values 1891 2012-01-12 08:04:46Z andrius 
;
_cod_original_cell_volume 1649.04(17)
_cod_original_sg_symbol_H-M C2/c
_cod_database_code 7111466

loop_
_symmetry_equiv_pos_as_xyz
'x, y, z'
'-x, y, -z+1/2'
'x+1/2, y+1/2, z'
'-x+1/2, y+1/2, -z+1/2'
'-x, -y, -z'
'x, -y, z-1/2'
'-x+1/2, -y+1/2, -z'
'x+1/2, -y+1/2, z-1/2'

loop_
_atom_site_label
_atom_site_type_symbol
_atom_site_fract_x
_atom_site_fract_y
_atom_site_fract_z
_atom_site_U_iso_or_equiv
_atom_site_adp_type
_atom_site_occupancy
_atom_site_symmetry_multiplicity
_atom_site_calc_flag
_atom_site_refinement_flags
Au1 Au 0.046787(7) 0.27085(2) 0.382358(10) 0.01711(7) Uani 1 1 d .
N1 N 0.12723(16) 0.2143(4) 0.8415(3) 0.0182(5) Uani 1 1 d .
H1 H 0.1119 0.2140 0.8969 0.022 Uiso 1 1 calc .
N2 N 0.20289(16) 0.2090(5) 0.7575(2) 0.0199(6) Uani 1 1 d .
H2 H 0.2435 0.2001 0.7486 0.024 Uiso 1 1 calc .
N4 N -0.0740(2) 0.2376(6) 0.4799(4) 0.0313(8) Uani 1 1 d .
N3 N 0.1801(2) 0.2971(6) 0.3159(4) 0.0314(8) Uani 1 1 d .
C1 C 0.1358(3) 0.2357(6) 0.6682(4) 0.0257(9) Uani 1 1 d .
H1A H 0.1277 0.1240 0.6144 0.031 Uiso 1 1 calc R
H1B H 0.1344 0.3672 0.6305 0.031 Uiso 1 1 calc R
C2 C 0.0822(2) 0.2306(5) 0.7263(4) 0.0213(7) Uani 1 1 d .
H2A H 0.0540 0.3566 0.7129 0.026 Uiso 1 1 calc R
H2B H 0.0510 0.1116 0.7035 0.026 Uiso 1 1 calc R
C3 C 0.19347(17) 0.2004(5) 0.8510(3) 0.0161(5) Uani 1 1 d .
C4 C 0.1301(2) 0.2873(5) 0.3376(4) 0.0213(7) Uani 1 1 d .
C5 C -0.0316(3) 0.2518(6) 0.4399(4) 0.0228(9) Uani 1 1 d .
C6 C 0.25100(17) 0.1714(6) 0.9568(3) 0.0235(6) Uani 1 1 d .
H6A H 0.2961 0.1822 0.9446 0.028 Uiso 1 1 calc R
H6B H 0.2478 0.0330 0.9847 0.028 Uiso 1 1 calc R

loop_
_atom_site_aniso_label
_atom_site_aniso_U_11
_atom_site_aniso_U_22
_atom_site_aniso_U_33
_atom_site_aniso_U_23
_atom_site_aniso_U_13
_atom_site_aniso_U_12
Au1 0.01786(10) 0.01924(10) 0.01592(10) 0.00032(3) 0.00793(6) 0.00039(3)
N1 0.0172(13) 0.0225(14) 0.0158(13) -0.0011(10) 0.0066(10) 0.0005(9)
N2 0.0192(13) 0.0297(16) 0.0136(12) 0.0003(10) 0.0092(10) 0.0001(11)
N4 0.0287(19) 0.038(2) 0.032(2) 0.0016(13) 0.0174(16) 0.0005(12)
N3 0.0291(17) 0.0280(17) 0.044(2) -0.0020(15) 0.0208(15) -0.0007(14)
C1 0.026(2) 0.035(2) 0.0162(19) -0.0004(12) 0.0076(15) 0.0017(13)
C2 0.0136(16) 0.0279(18) 0.0180(18) -0.0028(12) -0.0004(13) -0.0011(11)
C3 0.0170(12) 0.0176(13) 0.0134(12) -0.0036(11) 0.0046(10) 0.0018(11)
C4 0.0249(17) 0.0178(16) 0.0225(17) 0.0004(12) 0.0098(14) 0.0015(12)
C5 0.027(2) 0.0232(17) 0.019(2) -0.0012(11) 0.0098(17) 0.0011(12)
C6 0.0206(14) 0.0276(18) 0.0185(14) -0.0049(13) 0.0015(11) 0.0031(13)

loop_
_atom_type_symbol
_atom_type_description
_atom_type_scat_dispersion_real
_atom_type_scat_dispersion_imag
_atom_type_scat_source
C C 0.0033 0.0016 'International Tables Vol C Tables 4.2.6.8 and 6.1.1.4'
H H 0.0000 0.0000 'International Tables Vol C Tables 4.2.6.8 and 6.1.1.4'
N N 0.0061 0.0033 'International Tables Vol C Tables 4.2.6.8 and 6.1.1.4'
Au Au -2.0133 8.8022 'International Tables Vol C Tables 4.2.6.8 and 6.1.1.4'

loop_
_geom_angle_atom_site_label_1
_geom_angle_atom_site_label_2
_geom_angle_atom_site_label_3
_geom_angle
_geom_angle_site_symmetry_1
_geom_angle_site_symmetry_3
C4 Au1 C5 175.30(16) . .
C4 Au1 Au1 86.80(13) . 2
C5 Au1 Au1 97.87(15) . 2
C3 N1 C2 111.6(3) . .
C3 N1 H1 124.2 . .
C2 N1 H1 124.2 . .
C3 N2 C1 110.6(3) . .
C3 N2 H2 124.7 . .
C1 N2 H2 124.7 . .
N2 C1 C2 103.7(3) . .
N2 C1 H1A 111.0 . .
C2 C1 H1A 111.0 . .
N2 C1 H1B 111.0 . .
C2 C1 H1B 111.0 . .
H1A C1 H1B 109.0 . .
N1 C2 C1 101.6(3) . .
N1 C2 H2A 111.5 . .
C1 C2 H2A 111.5 . .
N1 C2 H2B 111.5 . .
C1 C2 H2B 111.5 . .
H2A C2 H2B 109.3 . .
N2 C3 N1 112.5(3) . .
N2 C3 C6 123.6(3) . .
N1 C3 C6 124.0(3) . .
N3 C4 Au1 177.2(4) . .
N4 C5 Au1 175.5(5) . .
C3 C6 C6 112.5(4) . 7_557
C3 C6 H6A 109.1 . .
C6 C6 H6A 109.1 7_557 .
C3 C6 H6B 109.1 . .
C6 C6 H6B 109.1 7_557 .
H6A C6 H6B 107.8 . .

loop_
_geom_bond_atom_site_label_1
_geom_bond_atom_site_label_2
_geom_bond_distance
_geom_bond_site_symmetry_2
Au1 C4 1.982(4) .
Au1 C5 1.990(5) .
Au1 Au1 3.3317(3) 2
N1 C3 1.321(4) .
N1 C2 1.476(5) .
N1 H1 0.8800 .
N2 C3 1.298(4) .
N2 C1 1.478(6) .
N2 H2 0.8800 .
N4 C5 1.157(7) .
N3 C4 1.152(6) .
C1 C2 1.530(7) .
C1 H1A 0.9900 .
C1 H1B 0.9900 .
C2 H2A 0.9900 .
C2 H2B 0.9900 .
C3 C6 1.491(5) .
C6 C6 1.538(7) 7_557
C6 H6A 0.9900 .
C6 H6B 0.9900 .
